data_1521907
loop_
_publ_author_name
'Schuepp, B.'
'Keller, H.L.'

_publ_section_title
;
 Tl4 Pd3 Cl10 - eine Verbindung mit neuartiger ((Pd Cl2 Cl2/2)4)(4-)
 Baugruppe
;
_journal_name_full 'Zeitschrift fuer Anorganische und Allgemeine Chemie'
_journal_page_first 241
_journal_page_last 246
_journal_volume 625
_journal_year 1999
_chemical_formula_sum 'Cl10 Pd3 Tl4'
_chemical_name_systematic 'Tl4 Pd3 Cl10'
_space_group_IT_number 122
_symmetry_space_group_name_Hall 'I -4 2bw'
_symmetry_space_group_name_H-M 'I -4 2 d'
_cell_angle_alpha 90
_cell_angle_beta 90
_cell_angle_gamma 90
_cell_formula_units_Z 8
_cell_length_a 15.956
_cell_length_b 15.956
_cell_length_c 14.146
_cell_volume 3601.486
_citation_journal_id_ASTM ZAACAB
_cod_data_source_file Schuepp_ZAACAB_1999_855.cif
_cod_data_source_block Cl10Pd3Tl4
_cod_database_code 1521907

loop_
_symmetry_equiv_pos_as_xyz
x,y,z
y,-x,-z
-x,-y,z
-y,x,-z
x,-y+1/2,-z+1/4
-y+1/2,-x,z+3/4
-x,y+1/2,-z+1/4
y+1/2,x,z+3/4
x+1/2,y+1/2,z+1/2
y+1/2,-x+1/2,-z+1/2
-x+1/2,-y+1/2,z+1/2
-y+1/2,x+1/2,-z+1/2
x+1/2,-y+1,-z+3/4
-y+1,-x+1/2,z+5/4
-x+1/2,y+1,-z+3/4
y+1,x+1/2,z+5/4

loop_
_atom_site_label
_atom_site_type_symbol
_atom_site_fract_x
_atom_site_fract_y
_atom_site_fract_z
_atom_site_occupancy
_atom_site_U_iso_or_equiv
Cl3 Cl-1 0.8507 0.6005 0.2574 1 0.0
Cl5 Cl-1 0.7557 0.25 0.125 1 0.0
Cl2 Cl-1 0.4185 0.6356 0.2309 1 0.0
Pd1 Pd+2 0.89999 0.25 0.125 1 0.0
Cl4 Cl-1 0.6158 0.6138 0.2219 1 0.0
Cl6 Cl-1 0.0436 0.25 0.125 1 0.0
Cl1 Cl-1 0.6177 0.5953 0.9993 1 0.0
Tl3 Tl+1 0.24171 0.25 0.125 1 0.0
Pd2 Pd+2 0.51283 0.60977 0.11206 1 0.0
Tl2 Tl+1 0 0 0.86461 1 0.0
Tl1 Tl+1 0.74588 0.455 0.14433 1 0.0
